data_7203253
loop_
_publ_author_name
'Bates, Gareth W.'
'Gale, Philip A.'
'Light, Mark E.'

_publ_section_title
;
 Ionic liquid?calix[4]pyrrole complexes: pyridinium inclusion in the
 calixpyrrole cup
;
_journal_issue 4
_journal_name_full CrystEngComm
_journal_page_first 300
_journal_paper_doi 10.1039/b600251j
_journal_volume 8
_journal_year 2006
_chemical_compound_source 'Gareth Bates'
_chemical_formula_sum 'C37 H50 Cl3 N5'
_chemical_formula_weight 671.17
_chemical_name_systematic
;
?
;
_space_group_IT_number 4
_symmetry_cell_setting monoclinic
_symmetry_space_group_name_Hall 'P 2yb'
_symmetry_space_group_name_H-M 'P 1 21 1'
_atom_sites_solution_hydrogens geom
_atom_sites_solution_primary direct
_atom_sites_solution_secondary difmap
_audit_creation_method SHELXL-97
_cell_angle_alpha 90.00
_cell_angle_beta 99.626(2)
_cell_angle_gamma 90.00
_cell_formula_units_Z 2
_cell_length_a 10.4518(5)
_cell_length_b 16.2074(8)
_cell_length_c 10.5977(3)
_cell_measurement_reflns_used 4187
_cell_measurement_temperature 120(2)
_cell_measurement_theta_max 27.48
_cell_measurement_theta_min 1.00
_cell_volume 1769.94(13)
_computing_cell_refinement 'DENZO (Otwinowski & Minor, 1997) & COLLECT (Hooft, R.W.W., 1998)'
_computing_data_collection 'COLLECT (Hooft, R.W.W., 1998)'
_computing_data_reduction 'DENZO (Otwinowski & Minor, 1997) & COLLECT (Hooft, R.W.W., 1998)'
_computing_molecular_graphics 'CAMERON (Watkin, et al., 1993)'
_computing_publication_material 'WINGX (Farrugia, 1998)'
_computing_structure_refinement 'SHELXL-97 (Sheldrick, 1997)'
_computing_structure_solution 'SHELXS-97 (Sheldrick, 1997)'
_diffrn_ambient_temperature 120(2)
_diffrn_detector_area_resol_mean 9.091
_diffrn_measured_fraction_theta_full 0.997
_diffrn_measured_fraction_theta_max 0.997
_diffrn_measurement_device_type 'Bruker-Nonius CCD camera on \k-goniostat'
_diffrn_measurement_method '\f & \w scans to fill the asymmetric unit'
_diffrn_radiation_monochromator graphite
_diffrn_radiation_source 'Bruker Nonius FR591 Rotating Anode'
_diffrn_radiation_type MoK\a
_diffrn_radiation_wavelength 0.71073
_diffrn_reflns_av_R_equivalents 0.0507
_diffrn_reflns_av_sigmaI/netI 0.0770
_diffrn_reflns_limit_h_max 13
_diffrn_reflns_limit_h_min -13
_diffrn_reflns_limit_k_max 21
_diffrn_reflns_limit_k_min -21
_diffrn_reflns_limit_l_max 13
_diffrn_reflns_limit_l_min -13
_diffrn_reflns_number 24884
_diffrn_reflns_theta_full 27.48
_diffrn_reflns_theta_max 27.48
_diffrn_reflns_theta_min 3.25
_diffrn_standards_number 0
_exptl_absorpt_coefficient_mu 0.293
_exptl_absorpt_correction_T_max 0.9827
_exptl_absorpt_correction_T_min 0.9145
_exptl_absorpt_correction_type multi-scan
_exptl_absorpt_process_details
;
SADABS V2.10 (Sheldrick, G.M., 2003)
;
_exptl_crystal_colour Yellow
_exptl_crystal_density_diffrn 1.259
_exptl_crystal_density_method 'not measured'
_exptl_crystal_description Slab
_exptl_crystal_F_000 716
_exptl_crystal_size_max 0.35
_exptl_crystal_size_mid 0.2
_exptl_crystal_size_min 0.06
_refine_diff_density_max 0.884
_refine_diff_density_min -0.573
_refine_diff_density_rms 0.086
_refine_ls_abs_structure_details 'Flack H D (1983), Acta Cryst. A39, 876-881'
_refine_ls_abs_structure_Flack -0.67(6)
_refine_ls_extinction_method none
_refine_ls_goodness_of_fit_ref 1.026
_refine_ls_hydrogen_treatment constr
_refine_ls_matrix_type full
_refine_ls_number_parameters 415
_refine_ls_number_reflns 7902
_refine_ls_number_restraints 1
_refine_ls_restrained_S_all 1.026
_refine_ls_R_factor_all 0.0877
_refine_ls_R_factor_gt 0.0575
_refine_ls_shift/su_max 0.020
_refine_ls_shift/su_mean 0.003
_refine_ls_structure_factor_coef Fsqd
_refine_ls_weighting_details 'calc w=1/[\s^2^(Fo^2^)+(0.0979P)^2^+0.1861P] where P=(Fo^2^+2Fc^2^)/3'
_refine_ls_weighting_scheme calc
_refine_ls_wR_factor_gt 0.1417
_refine_ls_wR_factor_ref 0.1582
_reflns_number_gt 6120
_reflns_number_total 7902
_reflns_threshold_expression >2sigma(I)
_cod_data_source_file b600251j.txt
_cod_data_source_block 2005sot1057
_cod_depositor_comments
;
The following automatic conversions were performed:
'_symmetry_cell_setting' value 'Monoclinic' changed to 'monoclinic'
according to '/home/saulius/struct/CIF-dictionaries/cif_core.dic'
dictionary named 'cif_core.dic' version 2.4.1 from 2010-06-29.

Automatic conversion script
Id: cif_fix_enum 1527 2010-12-29 10:47:43Z saulius 
;
_cod_original_sg_symbol_H-M P2(1)
_cod_database_code 7203253

loop_
_symmetry_equiv_pos_as_xyz
'x, y, z'
'-x, y+1/2, -z'

loop_
_atom_site_label
_atom_site_type_symbol
_atom_site_fract_x
_atom_site_fract_y
_atom_site_fract_z
_atom_site_U_iso_or_equiv
_atom_site_adp_type
_atom_site_occupancy
_atom_site_symmetry_multiplicity
_atom_site_calc_flag
_atom_site_refinement_flags
_atom_site_disorder_assembly
_atom_site_disorder_group
Cl3 Cl 0.92222(7) 0.80372(4) 0.84195(6) 0.01079(15) Uani 1 1 d . . .
N2 N 0.9769(3) 0.70492(19) 0.5817(3) 0.0225(6) Uani 1 1 d . . .
H2 H 0.9656 0.7273 0.6548 0.027 Uiso 1 1 calc R . .
N5 N 1.1106(3) 0.43766(19) 0.6049(3) 0.0223(7) Uani 1 1 d . . .
C4 C 1.2932(3) 0.6775(2) 0.9234(3) 0.0234(8) Uani 1 1 d . . .
C11 C 1.0888(3) 0.7121(2) 0.5276(3) 0.0227(8) Uani 1 1 d . . .
C1 C 1.2378(4) 0.7684(2) 1.0985(3) 0.0275(8) Uani 1 1 d . . .
H1A H 1.3095 0.8045 1.0849 0.041 Uiso 1 1 calc R . .
H1B H 1.2285 0.7699 1.1890 0.041 Uiso 1 1 calc R . .
H1C H 1.1572 0.7876 1.0458 0.041 Uiso 1 1 calc R . .
N1 N 1.2229(3) 0.72587(19) 0.8286(3) 0.0229(7) Uani 1 1 d . . .
H1 H 1.1583 0.7585 0.8394 0.027 Uiso 1 1 calc R . .
N4 N 1.0276(3) 0.64174(19) 1.0303(3) 0.0223(6) Uani 1 1 d . . .
H4 H 1.0007 0.6871 0.9885 0.027 Uiso 1 1 calc R . .
N3 N 0.7861(3) 0.62029(19) 0.7766(3) 0.0253(7) Uani 1 1 d . . .
H3 H 0.8080 0.6720 0.7943 0.030 Uiso 1 1 calc R . .
C14 C 0.8866(4) 0.6578(2) 0.5042(3) 0.0227(8) Uani 1 1 d . . .
C32 C 1.0724(4) 0.3489(3) 0.7705(4) 0.0322(9) Uani 1 1 d . . .
H32 H 1.0626 0.2946 0.8012 0.039 Uiso 1 1 calc R . .
C18 C 0.7586(3) 0.5883(2) 0.6558(3) 0.0240(8) Uani 1 1 d . . .
C9 C 1.2059(4) 0.7605(2) 0.5925(3) 0.0255(8) Uani 1 1 d . . .
C10 C 1.3069(4) 0.7640(3) 0.5028(3) 0.0290(9) Uani 1 1 d . . .
H10A H 1.3323 0.7078 0.4835 0.043 Uiso 1 1 calc R . .
H10B H 1.3834 0.7945 0.5445 0.043 Uiso 1 1 calc R . .
H10C H 1.2694 0.7920 0.4232 0.043 Uiso 1 1 calc R . .
C24 C 0.7399(4) 0.5106(3) 1.0794(4) 0.0311(9) Uani 1 1 d . . .
H24A H 0.7792 0.4574 1.0641 0.047 Uiso 1 1 calc R . .
H24B H 0.6465 0.5086 1.0469 0.047 Uiso 1 1 calc R . .
H24C H 0.7543 0.5221 1.1715 0.047 Uiso 1 1 calc R . .
C21 C 0.7749(4) 0.5614(2) 0.8665(3) 0.0242(8) Uani 1 1 d . . .
C22 C 0.7436(4) 0.6620(3) 1.0410(3) 0.0273(8) Uani 1 1 d . . .
H22A H 0.7589 0.6706 1.1338 0.041 Uiso 1 1 calc R . .
H22B H 0.6501 0.6619 1.0090 0.041 Uiso 1 1 calc R . .
H22C H 0.7848 0.7065 0.9997 0.041 Uiso 1 1 calc R . .
C31 C 1.0589(4) 0.4160(3) 0.8472(3) 0.0326(9) Uani 1 1 d . . .
H31 H 1.0426 0.4083 0.9320 0.039 Uiso 1 1 calc R . .
C33 C 1.0998(3) 0.3608(2) 0.6502(3) 0.0268(8) Uani 1 1 d . . .
H33 H 1.1113 0.3145 0.5983 0.032 Uiso 1 1 calc R . .
C7 C 1.2680(3) 0.7157(2) 0.7162(3) 0.0235(8) Uani 1 1 d . . .
C34 C 1.1498(4) 0.4503(3) 0.4761(3) 0.0306(9) Uani 1 1 d . . .
H34A H 1.0848 0.4854 0.4223 0.037 Uiso 1 1 calc R . .
H34B H 1.1527 0.3964 0.4326 0.037 Uiso 1 1 calc R . .
C30 C 1.0696(4) 0.4948(3) 0.7991(4) 0.0342(9) Uani 1 1 d . . .
H30 H 1.0599 0.5420 0.8500 0.041 Uiso 1 1 calc R . .
C5 C 1.3823(4) 0.6355(2) 0.8682(3) 0.0253(8) Uani 1 1 d . . .
H5 H 1.4439 0.5971 0.9098 0.030 Uiso 1 1 calc R . .
C26 C 1.0271(4) 0.5203(2) 1.1261(3) 0.0263(8) Uani 1 1 d . . .
H26 H 0.9991 0.4702 1.1595 0.032 Uiso 1 1 calc R . .
C2 C 1.2663(4) 0.6797(2) 1.0606(3) 0.0243(8) Uani 1 1 d . . .
C25 C 0.9476(4) 0.5792(2) 1.0583(3) 0.0230(8) Uani 1 1 d . . .
C19 C 0.7306(4) 0.5057(2) 0.6695(3) 0.0282(9) Uani 1 1 d . . .
H19 H 0.7087 0.4668 0.6024 0.034 Uiso 1 1 calc R . .
C29 C 1.0945(4) 0.5036(3) 0.6757(3) 0.0292(8) Uani 1 1 d . . .
H29 H 1.1001 0.5573 0.6409 0.035 Uiso 1 1 calc R . .
C13 C 0.9407(4) 0.6357(2) 0.3998(3) 0.0272(8) Uani 1 1 d . . .
H13 H 0.9006 0.6031 0.3296 0.033 Uiso 1 1 calc R . .
C12 C 1.0672(4) 0.6700(2) 0.4154(3) 0.0246(8) Uani 1 1 d . . .
H12 H 1.1267 0.6646 0.3572 0.030 Uiso 1 1 calc R . .
C28 C 1.1569(3) 0.6233(2) 1.0775(3) 0.0225(8) Uani 1 1 d . . .
C8 C 1.1700(4) 0.8481(2) 0.6239(3) 0.0273(8) Uani 1 1 d . . .
H8A H 1.1390 0.8781 0.5443 0.041 Uiso 1 1 calc R . .
H8B H 1.2464 0.8761 0.6710 0.041 Uiso 1 1 calc R . .
H8C H 1.1013 0.8466 0.6765 0.041 Uiso 1 1 calc R . .
C6 C 1.3668(4) 0.6591(2) 0.7375(3) 0.0267(8) Uani 1 1 d . . .
H6 H 1.4160 0.6393 0.6761 0.032 Uiso 1 1 calc R . .
C15 C 0.6829(4) 0.7221(3) 0.5532(4) 0.0311(9) Uani 1 1 d . . .
H15A H 0.7393 0.7573 0.6138 0.047 Uiso 1 1 calc R . .
H15B H 0.6025 0.7107 0.5862 0.047 Uiso 1 1 calc R . .
H15C H 0.6622 0.7502 0.4705 0.047 Uiso 1 1 calc R . .
C16 C 0.7524(4) 0.6407(3) 0.5361(3) 0.0267(8) Uani 1 1 d . . .
C17 C 0.6737(4) 0.5934(3) 0.4232(4) 0.0341(10) Uani 1 1 d . . .
H17A H 0.6670 0.6268 0.3453 0.051 Uiso 1 1 calc R . .
H17B H 0.5867 0.5819 0.4416 0.051 Uiso 1 1 calc R . .
H17C H 0.7175 0.5413 0.4109 0.051 Uiso 1 1 calc R . .
C3 C 1.3902(4) 0.6511(3) 1.1493(4) 0.0324(9) Uani 1 1 d . . .
H3A H 1.4172 0.5974 1.1204 0.049 Uiso 1 1 calc R . .
H3B H 1.3728 0.6462 1.2370 0.049 Uiso 1 1 calc R . .
H3C H 1.4595 0.6916 1.1469 0.049 Uiso 1 1 calc R . .
C20 C 0.7407(4) 0.4899(3) 0.8023(3) 0.0282(8) Uani 1 1 d . . .
H20 H 0.7262 0.4384 0.8400 0.034 Uiso 1 1 calc R . .
C27 C 1.1549(4) 0.5469(3) 1.1371(3) 0.0291(9) Uani 1 1 d . . .
H27 H 1.2289 0.5177 1.1786 0.035 Uiso 1 1 calc R . .
C23 C 0.8019(4) 0.5786(2) 1.0103(3) 0.0249(8) Uani 1 1 d . . .
C35 C 1.2817(4) 0.4910(3) 0.4913(4) 0.0325(9) Uani 1 1 d . . .
H35A H 1.2742 0.5476 0.5247 0.039 Uiso 1 1 calc R . .
H35B H 1.3072 0.4960 0.4058 0.039 Uiso 1 1 calc R . .
C36 C 1.3894(4) 0.4460(3) 0.5797(5) 0.0439(11) Uani 1 1 d . . .
H36A H 1.3711 0.4471 0.6674 0.066 Uiso 1 1 calc R . .
H36B H 1.4725 0.4734 0.5771 0.066 Uiso 1 1 calc R . .
H36C H 1.3938 0.3887 0.5514 0.066 Uiso 1 1 calc R . .
Cl1 Cl 0.52350(11) 0.91197(7) 0.75759(10) 0.0438(3) Uani 1 1 d . . .
Cl2 Cl 0.57848(13) 0.87602(9) 1.03137(11) 0.0557(4) Uani 1 1 d . . .
C37 C 0.5745(5) 0.8368(3) 0.8761(4) 0.0455(11) Uani 1 1 d . . .
H37A H 0.5145 0.7891 0.8630 0.055 Uiso 1 1 calc R . .
H37B H 0.6621 0.8170 0.8672 0.055 Uiso 1 1 calc R . .

loop_
_atom_site_aniso_label
_atom_site_aniso_U_11
_atom_site_aniso_U_22
_atom_site_aniso_U_33
_atom_site_aniso_U_23
_atom_site_aniso_U_13
_atom_site_aniso_U_12
Cl3 0.0150(3) 0.0084(3) 0.0098(3) -0.0023(3) 0.0045(2) -0.0041(3)
N2 0.0235(16) 0.0254(17) 0.0189(14) 0.0010(12) 0.0046(12) -0.0029(13)
N5 0.0247(16) 0.0220(17) 0.0200(15) -0.0032(12) 0.0030(12) 0.0000(13)
C4 0.0216(19) 0.023(2) 0.0252(19) 0.0013(15) 0.0031(14) -0.0017(15)
C11 0.0228(18) 0.025(2) 0.0215(17) 0.0048(14) 0.0061(14) -0.0001(15)
C1 0.027(2) 0.030(2) 0.0257(19) -0.0062(16) 0.0044(15) -0.0016(17)
N1 0.0223(16) 0.0249(17) 0.0217(15) 0.0030(12) 0.0044(11) 0.0042(13)
N4 0.0242(16) 0.0204(16) 0.0213(15) 0.0011(12) 0.0014(12) 0.0013(13)
N3 0.0331(18) 0.0200(16) 0.0230(16) -0.0025(12) 0.0050(12) -0.0059(14)
C14 0.026(2) 0.025(2) 0.0173(17) 0.0010(14) 0.0053(14) 0.0011(16)
C32 0.031(2) 0.030(2) 0.034(2) 0.0042(17) 0.0005(16) 0.0004(18)
C18 0.0221(18) 0.029(2) 0.0218(18) 0.0005(15) 0.0063(14) -0.0022(16)
C9 0.0237(19) 0.028(2) 0.0244(19) 0.0030(15) 0.0024(15) 0.0001(16)
C10 0.028(2) 0.034(2) 0.0253(19) 0.0022(16) 0.0055(15) -0.0080(17)
C24 0.033(2) 0.032(2) 0.028(2) 0.0020(16) 0.0034(16) -0.0062(18)
C21 0.0241(19) 0.023(2) 0.0250(19) 0.0028(15) 0.0038(14) -0.0026(16)
C22 0.028(2) 0.034(2) 0.0209(18) -0.0009(15) 0.0072(14) -0.0052(17)
C31 0.037(2) 0.040(2) 0.0213(18) -0.0015(17) 0.0077(16) -0.0031(19)
C33 0.027(2) 0.025(2) 0.0276(19) -0.0054(15) 0.0024(15) 0.0012(16)
C7 0.0227(19) 0.024(2) 0.0239(18) 0.0037(15) 0.0049(14) -0.0001(16)
C34 0.035(2) 0.037(2) 0.0212(19) -0.0055(16) 0.0087(16) -0.0006(19)
C30 0.034(2) 0.031(2) 0.038(2) -0.0095(18) 0.0101(17) -0.0047(19)
C5 0.0246(19) 0.024(2) 0.0261(19) -0.0024(15) 0.0014(14) 0.0030(16)
C26 0.037(2) 0.025(2) 0.0187(18) 0.0022(14) 0.0074(15) -0.0017(17)
C2 0.0248(19) 0.027(2) 0.0200(18) -0.0023(14) 0.0011(14) 0.0004(16)
C25 0.0279(19) 0.0233(19) 0.0186(17) -0.0005(14) 0.0066(14) -0.0035(16)
C19 0.031(2) 0.028(2) 0.0247(19) -0.0007(16) 0.0017(15) -0.0074(18)
C29 0.029(2) 0.029(2) 0.030(2) -0.0023(16) 0.0074(15) 0.0020(17)
C13 0.032(2) 0.026(2) 0.0213(18) 0.0006(15) -0.0011(15) -0.0023(17)
C12 0.0261(19) 0.030(2) 0.0191(17) -0.0012(15) 0.0074(14) -0.0007(16)
C28 0.0259(19) 0.023(2) 0.0181(17) 0.0013(14) 0.0031(14) 0.0021(16)
C8 0.030(2) 0.025(2) 0.0272(19) 0.0020(15) 0.0056(15) -0.0033(17)
C6 0.0222(19) 0.030(2) 0.028(2) -0.0033(16) 0.0056(15) 0.0000(16)
C15 0.028(2) 0.030(2) 0.034(2) 0.0072(17) 0.0020(16) 0.0020(17)
C16 0.026(2) 0.029(2) 0.0233(18) 0.0027(15) 0.0005(15) -0.0041(17)
C17 0.029(2) 0.047(3) 0.024(2) 0.0025(17) -0.0028(16) -0.0128(19)
C3 0.028(2) 0.041(3) 0.026(2) 0.0010(17) -0.0011(15) 0.0012(18)
C20 0.034(2) 0.026(2) 0.0249(19) -0.0002(16) 0.0046(15) -0.0039(17)
C27 0.036(2) 0.032(2) 0.0189(18) 0.0001(15) 0.0006(15) 0.0098(18)
C23 0.0266(19) 0.027(2) 0.0219(18) 0.0020(15) 0.0062(14) -0.0039(16)
C35 0.038(2) 0.030(2) 0.031(2) -0.0015(17) 0.0118(17) -0.0045(19)
C36 0.030(2) 0.045(3) 0.058(3) -0.003(2) 0.011(2) -0.007(2)
Cl1 0.0390(6) 0.0425(7) 0.0483(6) 0.0032(5) 0.0022(5) -0.0064(5)
Cl2 0.0531(8) 0.0661(9) 0.0462(7) -0.0026(6) 0.0035(5) 0.0054(6)
C37 0.050(3) 0.036(2) 0.049(3) 0.002(2) 0.003(2) 0.007(2)

loop_
_atom_type_symbol
_atom_type_description
_atom_type_scat_dispersion_real
_atom_type_scat_dispersion_imag
_atom_type_scat_source
C C 0.0033 0.0016 'International Tables Vol C Tables 4.2.6.8 and 6.1.1.4'
H H 0.0000 0.0000 'International Tables Vol C Tables 4.2.6.8 and 6.1.1.4'
N N 0.0061 0.0033 'International Tables Vol C Tables 4.2.6.8 and 6.1.1.4'
Cl Cl 0.1484 0.1585 'International Tables Vol C Tables 4.2.6.8 and 6.1.1.4'

loop_
_geom_angle_atom_site_label_1
_geom_angle_atom_site_label_2
_geom_angle_atom_site_label_3
_geom_angle
_geom_angle_site_symmetry_1
_geom_angle_site_symmetry_3
_geom_angle_publ_flag
C14 N2 C11 109.9(3) . . ?
C29 N5 C33 121.0(3) . . ?
C29 N5 C34 118.7(3) . . ?
C33 N5 C34 120.1(3) . . ?
C5 C4 N1 106.8(3) . . ?
C5 C4 C2 131.9(3) . . ?
N1 C4 C2 121.2(3) . . ?
C12 C11 N2 107.0(3) . . ?
C12 C11 C9 131.3(3) . . ?
N2 C11 C9 121.7(3) . . ?
C7 N1 C4 110.3(3) . . ?
C25 N4 C28 110.6(3) . . ?
C18 N3 C21 111.0(3) . . ?
C13 C14 N2 107.0(3) . . ?
C13 C14 C16 130.7(3) . . ?
N2 C14 C16 122.3(3) . . ?
C33 C32 C31 119.9(4) . . ?
N3 C18 C19 106.5(3) . . ?
N3 C18 C16 122.9(3) . . ?
C19 C18 C16 130.5(3) . . ?
C11 C9 C10 108.9(3) . . ?
C11 C9 C8 111.9(3) . . ?
C10 C9 C8 108.8(3) . . ?
C11 C9 C7 109.5(3) . . ?
C10 C9 C7 108.0(3) . . ?
C8 C9 C7 109.7(3) . . ?
C20 C21 N3 107.0(3) . . ?
C20 C21 C23 130.0(3) . . ?
N3 C21 C23 123.0(3) . . ?
C32 C31 C30 119.1(4) . . ?
N5 C33 C32 120.4(4) . . ?
N1 C7 C6 107.3(3) . . ?
N1 C7 C9 121.9(3) . . ?
C6 C7 C9 130.7(3) . . ?
N5 C34 C35 110.1(3) . . ?
C29 C30 C31 118.8(4) . . ?
C4 C5 C6 108.0(3) . . ?
C25 C26 C27 108.3(3) . . ?
C28 C2 C4 111.5(3) . . ?
C28 C2 C1 110.8(3) . . ?
C4 C2 C1 110.2(3) . . ?
C28 C2 C3 108.9(3) . . ?
C4 C2 C3 107.7(3) . . ?
C1 C2 C3 107.6(3) . . ?
N4 C25 C26 106.6(3) . . ?
N4 C25 C23 122.8(3) . . ?
C26 C25 C23 130.4(3) . . ?
C18 C19 C20 107.3(3) . . ?
N5 C29 C30 120.7(4) . . ?
C14 C13 C12 107.8(3) . . ?
C11 C12 C13 108.3(3) . . ?
C27 C28 N4 105.5(3) . . ?
C27 C28 C2 131.9(3) . . ?
N4 C28 C2 122.7(3) . . ?
C7 C6 C5 107.5(3) . . ?
C14 C16 C18 112.0(3) . . ?
C14 C16 C15 110.1(3) . . ?
C18 C16 C15 109.8(3) . . ?
C14 C16 C17 108.1(3) . . ?
C18 C16 C17 108.2(3) . . ?
C15 C16 C17 108.6(3) . . ?
C21 C20 C19 108.2(4) . . ?
C28 C27 C26 109.0(3) . . ?
C25 C23 C24 109.0(3) . . ?
C25 C23 C21 110.0(3) . . ?
C24 C23 C21 108.9(3) . . ?
C25 C23 C22 109.5(3) . . ?
C24 C23 C22 108.6(3) . . ?
C21 C23 C22 110.9(3) . . ?
C34 C35 C36 115.0(4) . . ?
Cl2 C37 Cl1 111.9(3) . . ?

loop_
_geom_bond_atom_site_label_1
_geom_bond_atom_site_label_2
_geom_bond_distance
_geom_bond_site_symmetry_2
_geom_bond_publ_flag
N2 C14 1.375(5) . ?
N2 C11 1.391(5) . ?
N5 C29 1.333(5) . ?
N5 C33 1.347(5) . ?
N5 C34 1.503(4) . ?
C4 C5 1.362(5) . ?
C4 N1 1.384(5) . ?
C4 C2 1.527(5) . ?
C11 C12 1.356(5) . ?
C11 C9 1.519(5) . ?
C1 C2 1.536(5) . ?
N1 C7 1.362(5) . ?
N4 C25 1.377(5) . ?
N4 C28 1.393(5) . ?
N3 C18 1.367(5) . ?
N3 C21 1.367(5) . ?
C14 C13 1.372(5) . ?
C14 C16 1.522(5) . ?
C32 C33 1.366(5) . ?
C32 C31 1.379(6) . ?
C18 C19 1.382(5) . ?
C18 C16 1.520(5) . ?
C9 C10 1.535(5) . ?
C9 C8 1.519(5) . ?
C9 C7 1.544(5) . ?
C24 C23 1.527(5) . ?
C21 C20 1.360(5) . ?
C21 C23 1.529(5) . ?
C22 C23 1.538(6) . ?
C31 C30 1.387(6) . ?
C7 C6 1.372(5) . ?
C34 C35 1.512(6) . ?
C30 C29 1.383(5) . ?
C5 C6 1.420(5) . ?
C26 C25 1.386(5) . ?
C26 C27 1.390(6) . ?
C2 C28 1.498(5) . ?
C2 C3 1.539(5) . ?
C25 C23 1.523(5) . ?
C19 C20 1.417(5) . ?
C13 C12 1.419(5) . ?
C28 C27 1.391(5) . ?
C15 C16 1.530(6) . ?
C16 C17 1.538(5) . ?
C35 C36 1.525(6) . ?
Cl1 C37 1.767(5) . ?
Cl2 C37 1.758(5) . ?

loop_
_geom_hbond_atom_site_label_D
_geom_hbond_atom_site_label_H
_geom_hbond_atom_site_label_A
_geom_hbond_distance_DH
_geom_hbond_distance_HA
_geom_hbond_distance_DA
_geom_hbond_angle_DHA
_geom_hbond_site_symmetry_A
N2 H2 Cl3 0.88 2.44 3.320(3) 172.9 .
N1 H1 Cl3 0.88 2.58 3.411(3) 158.2 .
N4 H4 Cl3 0.88 2.50 3.370(3) 171.9 .
N3 H3 Cl3 0.88 2.46 3.319(3) 166.2 .

loop_
_cod_related_entry_id
_cod_related_entry_database
_cod_related_entry_code
1 ChemSpider 21149402
